data_7125374
loop_
_publ_author_name
'Hu, Falu'
'Huang, Pan'
'Di, Zhengyi'
'Wu, Mingyan'
'Jiang, Feilong'
'Hong, Maochun'

_publ_section_title
;
 A robust cage-based framework for the highly selective purification of
 natural gas.
;
_journal_issue 69
_journal_name_full 'Chemical communications (Cambridge, England)'
_journal_page_first 10257
_journal_page_last 10260
_journal_paper_doi 10.1039/c9cc03354h
_journal_volume 55
_journal_year 2019
_chemical_formula_sum 'C25 H19 Cu2 O12'
_chemical_formula_weight 638.48
_space_group_crystal_system tetragonal
_space_group_IT_number 129
_space_group_name_Hall '-P 4a 2a'
_space_group_name_H-M_alt 'P 4/n m m :2'
_atom_sites_solution_hydrogens geom
_audit_creation_method SHELXL-2016/6
_audit_update_record
;
2019-05-31 deposited with the CCDC.	2019-07-26 downloaded from the CCDC.
;
_cell_angle_alpha 90
_cell_angle_beta 90
_cell_angle_gamma 90
_cell_formula_units_Z 4
_cell_length_a 18.9546(5)
_cell_length_b 18.9546(5)
_cell_length_c 13.4969(4)
_cell_measurement_reflns_used 3589
_cell_measurement_temperature 100(2)
_cell_measurement_theta_max 72.4840
_cell_measurement_theta_min 3.9880
_cell_volume 4849.1(2)
_computing_structure_refinement 'SHELXL-2016/6 (Sheldrick, 2016)'
_diffrn_ambient_temperature 100(2)
_diffrn_detector_area_resol_mean 10.5594
_diffrn_measured_fraction_theta_full 0.998
_diffrn_measured_fraction_theta_max 0.986
_diffrn_measurement_device_type 'SuperNova, Dual, Cu at zero, Atlas'
_diffrn_measurement_method '\w scans'
_diffrn_radiation_type CuK\a
_diffrn_radiation_wavelength 1.54184
_diffrn_reflns_av_R_equivalents 0.0780
_diffrn_reflns_av_unetI/netI 0.0536
_diffrn_reflns_Laue_measured_fraction_full 0.998
_diffrn_reflns_Laue_measured_fraction_max 0.986
_diffrn_reflns_limit_h_max 16
_diffrn_reflns_limit_h_min -22
_diffrn_reflns_limit_k_max 23
_diffrn_reflns_limit_k_min -21
_diffrn_reflns_limit_l_max 8
_diffrn_reflns_limit_l_min -16
_diffrn_reflns_number 13690
_diffrn_reflns_point_group_measured_fraction_full 0.998
_diffrn_reflns_point_group_measured_fraction_max 0.986
_diffrn_reflns_theta_full 67.684
_diffrn_reflns_theta_max 73.250
_diffrn_reflns_theta_min 4.021
_exptl_absorpt_coefficient_mu 1.390
_exptl_absorpt_correction_T_max 1.00000
_exptl_absorpt_correction_T_min 0.50208
_exptl_absorpt_correction_type multi-scan
_exptl_crystal_colour blue
_exptl_crystal_density_diffrn 0.875
_exptl_crystal_description prism
_exptl_crystal_F_000 1292
_exptl_crystal_size_max 0.2
_exptl_crystal_size_mid 0.18
_exptl_crystal_size_min 0.12
_refine_diff_density_max 0.785
_refine_diff_density_min -0.402
_refine_diff_density_rms 0.077
_refine_ls_extinction_method none
_refine_ls_goodness_of_fit_ref 0.977
_refine_ls_hydrogen_treatment constr
_refine_ls_matrix_type full
_refine_ls_number_parameters 111
_refine_ls_number_reflns 2670
_refine_ls_number_restraints 0
_refine_ls_restrained_S_all 0.977
_refine_ls_R_factor_all 0.0831
_refine_ls_R_factor_gt 0.0591
_refine_ls_shift/su_max 0.054
_refine_ls_shift/su_mean 0.001
_refine_ls_structure_factor_coef Fsqd
_refine_ls_weighting_details 'w=1/[\s^2^(Fo^2^)+(0.1135P)^2^] where P=(Fo^2^+2Fc^2^)/3'
_refine_ls_weighting_scheme calc
_refine_ls_wR_factor_gt 0.1609
_refine_ls_wR_factor_ref 0.1789
_reflns_Friedel_coverage 0.000
_reflns_number_gt 1806
_reflns_number_total 2670
_reflns_threshold_expression 'I > 2\s(I)'
_cod_data_source_file c9cc03354h2.cif
_cod_data_source_block D:\wmy\Hufl\CU-DAT~2\xray\useful\platon_sq
_cod_original_cell_volume 4849.1(3)
_cod_original_sg_symbol_H-M 'P 4/n m m'
_cod_database_code 7125374
_shelx_shelxl_version_number 2016/6
_shelx_space_group_comment
;
The symmetry employed for this shelxl refinement is uniquely defined
by the following loop, which should always be used as a source of
symmetry information in preference to the above space-group names.
They are only intended as comments.
;

loop_
_space_group_symop_operation_xyz
'x, y, z'
'-y+1/2, x, z'
'-x+1/2, -y+1/2, z'
'y, -x+1/2, z'
'x+1/2, -y, -z'
'-x, y+1/2, -z'
'y+1/2, x+1/2, -z'
'-y, -x, -z'
'-x, -y, -z'
'y-1/2, -x, -z'
'x-1/2, y-1/2, -z'
'-y, x-1/2, -z'
'-x-1/2, y, z'
'x, -y-1/2, z'
'-y-1/2, -x-1/2, z'
'y, x, z'

loop_
_atom_site_label
_atom_site_type_symbol
_atom_site_fract_x
_atom_site_fract_y
_atom_site_fract_z
_atom_site_U_iso_or_equiv
_atom_site_adp_type
_atom_site_occupancy
_atom_site_site_symmetry_order
_atom_site_calc_flag
_atom_site_refinement_flags_posn
_atom_site_refinement_flags_adp
_atom_site_refinement_flags_occupancy
Cu1 Cu 0.46655(3) 0.46655(3) 0.42690(5) 0.0370(2) Uani 1 2 d S T P
O1 O 0.37975(14) 0.48214(14) 0.50238(18) 0.0508(7) Uani 1 1 d . . .
O2 O 0.43675(14) 0.54077(15) 0.62380(18) 0.0497(7) Uani 1 1 d . . .
O3 O 0.4163(2) 0.4163(2) 0.3008(3) 0.102(2) Uani 1 2 d S T P
O4 O 0.250000 0.62343(19) 0.9434(2) 0.0481(9) Uani 1 2 d S T P
C1 C 0.3829(2) 0.5190(2) 0.5812(3) 0.0432(8) Uani 1 1 d . . .
C2 C 0.31317(19) 0.53932(19) 0.6247(2) 0.0411(8) Uani 1 1 d . . .
C3 C 0.250000 0.5141(3) 0.5890(3) 0.0420(11) Uani 1 2 d S T P
H3 H 0.250000 0.478812 0.539059 0.050 Uiso 1 2 calc R U P
C4 C 0.31298(19) 0.5924(2) 0.6960(2) 0.0415(8) Uani 1 1 d . . .
H4 H 0.356479 0.610414 0.720136 0.050 Uiso 1 1 calc R U .
C5 C 0.250000 0.6193(3) 0.7320(3) 0.0372(10) Uani 1 2 d S T P
C6 C 0.250000 0.6862(2) 0.7901(3) 0.0345(10) Uani 1 2 d S T P
C7 C 0.250000 0.750000 0.7381(4) 0.0359(14) Uani 1 4 d S T P
C8 C 0.250000 0.750000 0.6259(4) 0.0474(17) Uani 1 4 d S T P
H8A H 0.292779 0.726632 0.601703 0.071 Uiso 0.25 1 calc R U P
H8B H 0.248848 0.798732 0.601703 0.071 Uiso 0.5 2 calc R U P
H8C H 0.208373 0.724636 0.601703 0.071 Uiso 0.25 1 calc R U P
C9 C 0.250000 0.6870(3) 0.8936(3) 0.0383(10) Uani 1 2 d S T P
C10 C 0.250000 0.750000 0.9447(4) 0.0364(14) Uani 1 4 d S T P
C11 C 0.1858(5) 0.5940(5) 0.9621(5) 0.061(2) Uani 0.5 1 d . . P
H11A H 0.191932 0.551540 1.002623 0.092 Uiso 0.5 1 calc R U P
H11B H 0.163021 0.581347 0.899385 0.092 Uiso 0.5 1 calc R U P
H11C H 0.156198 0.627957 0.997784 0.092 Uiso 0.5 1 calc R U P

loop_
_atom_site_aniso_label
_atom_site_aniso_U_11
_atom_site_aniso_U_22
_atom_site_aniso_U_33
_atom_site_aniso_U_23
_atom_site_aniso_U_13
_atom_site_aniso_U_12
Cu1 0.0366(3) 0.0366(3) 0.0379(4) -0.0112(2) -0.0112(2) 0.0072(3)
O1 0.0431(15) 0.0566(16) 0.0527(14) -0.0177(12) -0.0025(12) 0.0047(11)
O2 0.0397(14) 0.0621(17) 0.0474(12) -0.0163(12) -0.0063(11) 0.0065(12)
O3 0.127(3) 0.127(3) 0.053(2) -0.0295(18) -0.0295(18) -0.042(4)
O4 0.065(2) 0.045(2) 0.0338(15) 0.0021(14) 0.000 0.000
C1 0.0435(19) 0.0430(19) 0.0431(17) -0.0056(15) -0.0050(16) 0.0084(14)
C2 0.0418(19) 0.0419(19) 0.0395(15) -0.0006(14) -0.0031(14) 0.0045(14)
C3 0.046(3) 0.040(3) 0.040(2) -0.002(2) 0.000 0.000
C4 0.0415(19) 0.047(2) 0.0359(15) -0.0079(14) -0.0055(14) 0.0043(15)
C5 0.037(2) 0.047(3) 0.0269(18) -0.0049(19) 0.000 0.000
C6 0.032(2) 0.043(3) 0.0285(19) -0.0039(18) 0.000 0.000
C7 0.038(3) 0.047(4) 0.023(3) 0.000 0.000 0.000
C8 0.069(5) 0.048(4) 0.026(3) 0.000 0.000 0.000
C9 0.040(3) 0.046(3) 0.029(2) 0.0039(19) 0.000 0.000
C10 0.046(4) 0.041(4) 0.023(3) 0.000 0.000 0.000
C11 0.080(6) 0.061(5) 0.043(4) 0.002(4) 0.000(4) -0.020(4)

loop_
_atom_type_symbol
_atom_type_description
_atom_type_scat_dispersion_real
_atom_type_scat_dispersion_imag
_atom_type_scat_source
C C 0.0181 0.0091 'International Tables Vol C Tables 4.2.6.8 and 6.1.1.4'
H H 0.0000 0.0000 'International Tables Vol C Tables 4.2.6.8 and 6.1.1.4'
Cu Cu -1.9646 0.5888 'International Tables Vol C Tables 4.2.6.8 and 6.1.1.4'
O O 0.0492 0.0322 'International Tables Vol C Tables 4.2.6.8 and 6.1.1.4'

loop_
_geom_angle_atom_site_label_1
_geom_angle_atom_site_label_2
_geom_angle_atom_site_label_3
_geom_angle
_geom_angle_site_symmetry_1
_geom_angle_site_symmetry_3
O1 Cu1 O1 89.02(17) 16 .
O1 Cu1 O2 167.86(10) 16 8_666
O1 Cu1 O2 88.91(12) . 8_666
O1 Cu1 O2 88.92(12) 16 9_666
O1 Cu1 O2 167.86(10) . 9_666
O2 Cu1 O2 90.60(17) 8_666 9_666
O1 Cu1 O3 96.07(13) 16 .
O1 Cu1 O3 96.07(13) . .
O2 Cu1 O3 96.04(13) 8_666 .
O2 Cu1 O3 96.04(13) 9_666 .
O1 Cu1 Cu1 86.72(7) 16 9_666
O1 Cu1 Cu1 86.72(7) . 9_666
O2 Cu1 Cu1 81.22(7) 8_666 9_666
O2 Cu1 Cu1 81.22(7) 9_666 9_666
O3 Cu1 Cu1 176.08(17) . 9_666
C1 O1 Cu1 118.6(2) . .
C1 O2 Cu1 125.7(2) . 9_666
C11 O4 C11 126.6(9) 13_655 .
C11 O4 C9 116.6(4) 13_655 .
C11 O4 C9 116.6(4) . .
O2 C1 O1 127.3(3) . .
O2 C1 C2 117.4(3) . .
O1 C1 C2 115.3(3) . .
C3 C2 C4 119.4(3) . .
C3 C2 C1 122.8(3) . .
C4 C2 C1 117.3(3) . .
C2 C3 C2 120.9(5) 13_655 .
C5 C4 C2 120.7(3) . .
C4 C5 C4 118.9(4) 13_655 .
C4 C5 C6 119.8(2) 13_655 .
C4 C5 C6 119.8(2) . .
C9 C6 C7 119.6(4) . .
C9 C6 C5 122.3(4) . .
C7 C6 C5 118.2(4) . .
C6 C7 C6 119.7(5) 3_565 .
C6 C7 C8 120.1(3) 3_565 .
C6 C7 C8 120.1(3) . .
O4 C9 C10 120.8(4) . .
O4 C9 C6 118.6(4) . .
C10 C9 C6 120.6(4) . .
C9 C10 C9 120.0(5) . 3_565
C9 C10 C10 120.0(3) . 10_567
C9 C10 C10 120.0(3) 3_565 10_567

loop_
_geom_bond_atom_site_label_1
_geom_bond_atom_site_label_2
_geom_bond_distance
_geom_bond_site_symmetry_2
Cu1 O1 1.957(3) 16
Cu1 O1 1.957(3) .
Cu1 O2 1.961(3) 8_666
Cu1 O2 1.961(3) 9_666
Cu1 O3 2.170(4) .
Cu1 Cu1 2.6663(12) 9_666
O1 C1 1.275(4) .
O2 C1 1.242(4) .
O4 C11 1.363(9) 13_655
O4 C11 1.363(9) .
O4 C9 1.379(6) .
C1 C2 1.496(5) .
C2 C3 1.376(4) .
C2 C4 1.392(5) .
C4 C5 1.386(4) .
C5 C6 1.491(6) .
C6 C9 1.397(6) .
C6 C7 1.397(5) .
C7 C8 1.514(8) .
C9 C10 1.380(6) .
C10 C10 1.492(10) 10_567
